data_2207548
loop_
_publ_author_name
'Niu, Yun-Yin'
'Zhang, He-Li'
'Hou, Hong-Wei'
'Ng, Seik Weng'

_publ_section_title
<i>catena</i>-Poly[[diiodocadmium(II)]-\m-1,4-bis(1,2,4-triazol-1-ylmethyl)benzene-\k^2^<i>N</i>^4^:<i>N</i>^4'^]
_journal_coeditor_code HB6303
_journal_issue 12
_journal_name_full 'Acta Crystallographica Section E'
_journal_page_first m2536
_journal_page_last m2537
_journal_paper_doi 10.1107/S1600536805035816
_journal_volume 61
_journal_year 2005
_chemical_formula_iupac '[Cd I2 (C12 H12 N6)]'
_chemical_formula_moiety 'C12 H12 Cd I2 N6'
_chemical_formula_sum 'C12 H12 Cd I2 N6'
_chemical_formula_weight 606.48
_chemical_name_systematic
;
catena-Poly[[diiodocadmium(II)]-\m-1,4-bis(1,2,4-triazol-1-ylmethyl)benzene-
\kN^4^:N^4'^]
;
_space_group_IT_number 62
_symmetry_cell_setting orthorhombic
_symmetry_space_group_name_Hall '-P 2ac 2n'
_symmetry_space_group_name_H-M 'P n m a'
_atom_sites_solution_hydrogens difmap
_atom_sites_solution_primary direct
_atom_sites_solution_secondary difmap
_audit_creation_method SHELXL-97
_cell_angle_alpha 90.00
_cell_angle_beta 90.00
_cell_angle_gamma 90.00
_cell_formula_units_Z 4
_cell_length_a 9.3325(5)
_cell_length_b 17.6438(9)
_cell_length_c 10.3499(5)
_cell_measurement_reflns_used 5062
_cell_measurement_temperature 295(2)
_cell_measurement_theta_max 28.2
_cell_measurement_theta_min 2.4
_cell_volume 1704.22(15)
_computing_cell_refinement 'SAINT (Bruker, 2004)'
_computing_data_collection 'SMART (Bruker, 2004)'
_computing_data_reduction SAINT
_computing_molecular_graphics 'ORTEPII (Johnson, 1976)'
_computing_publication_material SHELXL97
_computing_structure_refinement 'SHELXL97 (Sheldrick, 1997)'
_computing_structure_solution 'SHELXS97 (Sheldrick, 1997)'
_diffrn_ambient_temperature 295(2)
_diffrn_measured_fraction_theta_full 1.00
_diffrn_measured_fraction_theta_max 1.00
_diffrn_measurement_device_type 'Bruker APEX-II CCD'
_diffrn_measurement_method '\f and \w'
_diffrn_radiation_monochromator graphite
_diffrn_radiation_source 'fine-focus sealed tube'
_diffrn_radiation_type MoK\a
_diffrn_radiation_wavelength 0.71073
_diffrn_reflns_av_R_equivalents 0.017
_diffrn_reflns_av_sigmaI/netI 0.011
_diffrn_reflns_limit_h_max 11
_diffrn_reflns_limit_h_min -12
_diffrn_reflns_limit_k_max 22
_diffrn_reflns_limit_k_min -22
_diffrn_reflns_limit_l_max 13
_diffrn_reflns_limit_l_min -13
_diffrn_reflns_number 14189
_diffrn_reflns_theta_full 27.5
_diffrn_reflns_theta_max 27.5
_diffrn_reflns_theta_min 2.3
_diffrn_standards_decay_% 0
_diffrn_standards_interval_count 0
_diffrn_standards_interval_time 0
_diffrn_standards_number 0
_exptl_absorpt_coefficient_mu 4.906
_exptl_absorpt_correction_T_max 0.434
_exptl_absorpt_correction_T_min 0.267
_exptl_absorpt_correction_type multi-scan
_exptl_absorpt_process_details '(SADABS; Sheldrick, 1996)'
_exptl_crystal_colour Colorless
_exptl_crystal_density_diffrn 2.364
_exptl_crystal_density_method 'not measured'
_exptl_crystal_description Block
_exptl_crystal_F_000 1120
_exptl_crystal_size_max 0.42
_exptl_crystal_size_mid 0.27
_exptl_crystal_size_min 0.17
_refine_diff_density_max 0.71
_refine_diff_density_min -0.53
_refine_ls_extinction_coef 0.00320(10)
_refine_ls_extinction_expression Fc^*^=kFc[1+0.001xFc^2^\l^3^/sin(2\q)]^-1/4^
_refine_ls_extinction_method SHELXL97
_refine_ls_goodness_of_fit_ref 0.99
_refine_ls_hydrogen_treatment refall
_refine_ls_matrix_type full
_refine_ls_number_parameters 125
_refine_ls_number_reflns 2018
_refine_ls_number_restraints 6
_refine_ls_restrained_S_all 0.99
_refine_ls_R_factor_all 0.018
_refine_ls_R_factor_gt 0.017
_refine_ls_shift/su_max 0.001
_refine_ls_shift/su_mean 0.000
_refine_ls_structure_factor_coef Fsqd
_refine_ls_weighting_details 'calc w = 1/[\s^2^(Fo^2^)+(0.0249P)^2^+1.8633P] where P = (Fo^2^+2Fc^2^)/3'
_refine_ls_weighting_scheme calc
_refine_ls_wR_factor_gt 0.048
_refine_ls_wR_factor_ref 0.049
_reflns_number_gt 1923
_reflns_number_total 2018
_reflns_threshold_expression I>2\s(I)
_cod_data_source_file hb6303.cif
_cod_data_source_block I
_cod_depositor_comments
;
The following automatic conversions were performed:
'_symmetry_cell_setting' value 'Orthorhombic' changed to 'orthorhombic'
according to '/home/saulius/struct/CIF-dictionaries/cif_core.dic'
dictionary named 'cif_core.dic' version 2.4.1 from 2010-06-29.

Automatic conversion script
Id: cif_fix_enum 1527 2010-12-29 10:47:43Z saulius 

The following automatic conversions were performed:

'_symmetry_cell_setting' value 'Orthorhombic' changed to
'orthorhombic' according to
/home/saulius/struct/CIF-dictionaries/cif_core.dic dictionary named
'cif_core.dic' version 2.4.1 from 2010-06-29.

Automatic conversion script
Id: cif_fix_values 1715 2011-07-08 13:25:40Z adriana 
;
_cod_original_cell_volume 1704.2(2)
_cod_database_code 2207548
_cod_database_fobs_code 2207548

loop_
_symmetry_equiv_pos_as_xyz
'x, y, z'
'-x+1/2, -y, z+1/2'
'-x, y+1/2, -z'
'x+1/2, -y+1/2, -z+1/2'
'-x, -y, -z'
'x-1/2, y, -z-1/2'
'x, -y-1/2, z'
'-x-1/2, y-1/2, z-1/2'

loop_
_atom_site_label
_atom_site_fract_x
_atom_site_fract_y
_atom_site_fract_z
_atom_site_U_iso_or_equiv
_atom_site_adp_type
_atom_site_calc_flag
_atom_site_refinement_flags
_atom_site_occupancy
_atom_site_type_symbol
Cd1 0.17040(3) 0.2500 -0.01814(2) 0.03902(9) Uani d S 1 Cd
I1 -0.06708(3) 0.2500 0.13639(2) 0.04947(9) Uani d S 1 I
I2 0.19415(3) 0.2500 -0.27878(2) 0.05317(9) Uani d S 1 I
N1 0.2923(2) 0.35100(10) 0.0652(2) 0.0399(4) Uani d . 1 N
N2 0.4536(3) 0.4386(2) 0.1238(2) 0.0551(6) Uani d . 1 N
N3 0.3283(2) 0.44850(10) 0.1889(2) 0.0384(4) Uani d . 1 N
C1 0.4257(3) 0.3796(2) 0.0505(3) 0.0538(7) Uani d D 1 C
C2 0.2352(3) 0.39590(10) 0.1540(2) 0.0400(5) Uani d D 1 C
C3 0.3078(3) 0.5114(2) 0.2802(3) 0.0479(6) Uani d D 1 C
C4 0.4078(2) 0.50550(10) 0.3944(2) 0.0360(4) Uani d . 1 C
C5 0.5187(2) 0.55760(10) 0.4102(2) 0.0372(5) Uani d D 1 C
C6 0.6103(2) 0.55160(10) 0.5153(2) 0.0376(5) Uani d D 1 C
H1 0.494(3) 0.358(2) -0.006(3) 0.079(10) Uiso d D 1 H
H2 0.141(2) 0.392(2) 0.188(3) 0.052(8) Uiso d D 1 H
H3a 0.210(2) 0.507(2) 0.307(3) 0.064(9) Uiso d D 1 H
H3b 0.327(3) 0.5570(10) 0.233(3) 0.061(9) Uiso d D 1 H
H5 0.533(3) 0.5970(10) 0.350(2) 0.040(7) Uiso d D 1 H
H6 0.685(2) 0.5880(10) 0.528(3) 0.054(8) Uiso d D 1 H

loop_
_atom_site_aniso_label
_atom_site_aniso_U_11
_atom_site_aniso_U_22
_atom_site_aniso_U_33
_atom_site_aniso_U_12
_atom_site_aniso_U_13
_atom_site_aniso_U_23
Cd1 0.0570(2) 0.03060(10) 0.02950(10) 0.000 -0.00520(10) 0.000
I1 0.0655(2) 0.03650(10) 0.04640(10) 0.000 0.01010(10) 0.000
I2 0.0751(2) 0.0533(2) 0.03110(10) 0.000 0.00220(10) 0.000
N1 0.0510(10) 0.0360(10) 0.0330(10) 0.0000(10) -0.0080(10) -0.0020(10)
N2 0.0590(10) 0.060(2) 0.0470(10) -0.0180(10) 0.0060(10) -0.0090(10)
N3 0.0460(10) 0.0360(10) 0.0340(10) 0.0010(10) -0.0100(10) -0.0040(10)
C1 0.062(2) 0.060(2) 0.0390(10) -0.0110(10) 0.0090(10) -0.0110(10)
C2 0.0430(10) 0.0360(10) 0.0410(10) 0.0030(10) -0.0120(10) -0.0040(10)
C3 0.057(2) 0.0350(10) 0.052(2) 0.0090(10) -0.0200(10) -0.0130(10)
C4 0.0380(10) 0.0340(10) 0.0370(10) 0.0060(10) -0.0050(10) -0.0130(10)
C5 0.0410(10) 0.0330(10) 0.0370(10) 0.0020(10) 0.0000(10) -0.0080(10)
C6 0.0330(10) 0.0340(10) 0.0460(10) -0.0020(10) -0.0020(10) -0.0120(10)

loop_
_atom_type_symbol
_atom_type_description
_atom_type_scat_dispersion_real
_atom_type_scat_dispersion_imag
_atom_type_scat_source
C C 0.0033 0.0016 'International Tables Vol C Tables 4.2.6.8 and 6.1.1.4'
H H 0.0000 0.0000 'International Tables Vol C Tables 4.2.6.8 and 6.1.1.4'
N N 0.0061 0.0033 'International Tables Vol C Tables 4.2.6.8 and 6.1.1.4'
Cd Cd -0.8075 1.2024 'International Tables Vol C Tables 4.2.6.8 and 6.1.1.4'
I I -0.4742 1.8119 'International Tables Vol C Tables 4.2.6.8 and 6.1.1.4'

loop_
_geom_angle_atom_site_label_1
_geom_angle_atom_site_label_2
_geom_angle_atom_site_label_3
_geom_angle_site_symmetry_1
_geom_angle_site_symmetry_3
_geom_angle
_geom_angle_publ_flag
N1 Cd1 N1 . 7_565 102.60(10) yes
N1 Cd1 I1 . . 100.54(5) yes
N1 Cd1 I2 . . 109.61(5) yes
N1 Cd1 I1 7_565 . 100.54(5) n
N1 Cd1 I2 7_565 . 109.61(5) n
I1 Cd1 I2 . . 130.510(10) yes
C2 N1 C1 . . 103.0(2) no
C2 N1 Cd1 . . 121.9(2) no
C1 N1 Cd1 . . 135.1(2) no
C1 N2 N3 . . 102.5(2) no
C2 N3 N2 . . 109.9(2) no
C2 N3 C3 . . 128.3(2) no
N2 N3 C3 . . 121.7(2) no
N2 C1 N1 . . 114.4(2) no
N3 C2 N1 . . 110.2(2) no
N3 C3 C4 . . 111.79(19) no
C6 C4 C5 5_666 . 119.4(2) no
C6 C4 C3 5_666 . 120.2(2) no
C5 C4 C3 . . 120.4(2) no
C6 C5 C4 . . 120.0(2) no
C5 C6 C4 . 5_666 120.6(2) no
N2 C1 H1 . . 123(2) no
N1 C1 H1 . . 123(2) no
N3 C2 H2 . . 124(2) no
N1 C2 H2 . . 126(2) no
N3 C3 H3A . . 105(2) no
C4 C3 H3A . . 111(2) no
N3 C3 H3B . . 106(2) no
C4 C3 H3B . . 110(2) no
H3A C3 H3B . . 113(3) no
C6 C5 H5 . . 119(2) no
C4 C5 H5 . . 121(2) no
C5 C6 H6 . . 121(2) no
C4 C6 H6 5_666 . 119(2) no

loop_
_geom_bond_atom_site_label_1
_geom_bond_atom_site_label_2
_geom_bond_site_symmetry_2
_geom_bond_distance
_geom_bond_publ_flag
Cd1 N1 . 2.284(2) yes
Cd1 N1 7_565 2.284(2) n
Cd1 I1 . 2.7332(4) yes
Cd1 I2 . 2.7066(3) yes
N1 C2 . 1.325(3) no
N1 C1 . 1.351(3) no
N2 C1 . 1.314(4) no
N2 N3 . 1.361(3) no
N3 C2 . 1.320(3) no
N3 C3 . 1.471(3) no
C3 C4 . 1.509(3) no
C4 C6 5_666 1.385(3) no
C4 C5 . 1.395(3) no
C5 C6 . 1.387(3) no
C6 C4 5_666 1.385(3) no
C1 H1 . 0.950(10) no
C2 H2 . 0.950(10) no
C3 H3a . 0.960(10) no
C3 H3b . 0.960(10) no
C5 H5 . 0.950(10) no
C6 H6 . 0.950(10) no

loop_
_geom_torsion_atom_site_label_1
_geom_torsion_atom_site_label_2
_geom_torsion_atom_site_label_3
_geom_torsion_atom_site_label_4
_geom_torsion_site_symmetry_1
_geom_torsion_site_symmetry_4
_geom_torsion
_geom_torsion_publ_flag
N1 Cd1 N1 C2 7_565 . -110.5(2) no
I2 Cd1 N1 C2 . . 133.1(2) no
I1 Cd1 N1 C2 . . -7.0(2) no
N1 Cd1 N1 C1 7_565 . 66.1(3) no
I2 Cd1 N1 C1 . . -50.3(3) no
I1 Cd1 N1 C1 . . 169.5(2) no
C1 N2 N3 C2 . . 0.9(3) no
C1 N2 N3 C3 . . -177.5(2) no
N3 N2 C1 N1 . . -0.5(3) no
C2 N1 C1 N2 . . -0.1(3) no
Cd1 N1 C1 N2 . . -177.1(2) no
N2 N3 C2 N1 . . -1.0(3) no
C3 N3 C2 N1 . . 177.3(2) no
C1 N1 C2 N3 . . 0.7(3) no
Cd1 N1 C2 N3 . . 178.20(10) no
C2 N3 C3 C4 . . 118.0(3) no
N2 N3 C3 C4 . . -63.9(3) no
N3 C3 C4 C6 . 5_666 -69.1(3) no
N3 C3 C4 C5 . . 111.2(3) no
C6 C4 C5 C6 5_666 . 0.4(4) no
C3 C4 C5 C6 . . -179.8(2) no
C4 C5 C6 C4 . 5_666 -0.5(4) no
